data_4111933
loop_
_publ_author_name
'Devarajulu Sureshkumar'
'Srinivasa Murthy Koutha'
'Srinivasan Chandrasekaran'

_publ_section_title
;
 Chemistry of Tetrathiomolybdate: Aziridine Ring Opening Reactions and
 Facile Synthesis of Interesting Sulfur Heterocycles
;
_journal_name_full 'Journal of the American Chemical Society'
_journal_page_first 12760
_journal_page_last 12761
_journal_paper_doi 10.1021/ja052969z
_journal_volume 127
_journal_year 2005
_chemical_absolute_configuration syn
_chemical_compound_source 'see text'
_chemical_formula_moiety 'C18 H22 N2 O4 S4'
_chemical_formula_structural 'C18 H22 N2 O4 S4'
_chemical_formula_sum 'C18 H22 N2 O4 S4'
_chemical_formula_weight 458.60
_chemical_name_common 'Cyclic diaminosulfide'
_chemical_name_systematic
;
N1-((4R,5R)-5-[(4-methylphenyl)sulfonyl]amino-1,2-dithian-4-yl)-
4-methyl-1-benzenesulfonamide
;
_space_group_IT_number 19
_symmetry_cell_setting orthorhombic
_symmetry_Int_Tables_number 19
_symmetry_space_group_name_Hall 'P 2ac 2ab'
_symmetry_space_group_name_H-M 'P 21 21 21'
_atom_sites_solution_hydrogens geom
_atom_sites_solution_primary direct
_atom_sites_solution_secondary difmap
_cell_angle_alpha 90
_cell_angle_beta 90
_cell_angle_gamma 90
_cell_formula_units_Z 4
_cell_length_a 6.4480(8)
_cell_length_b 14.3862(18)
_cell_length_c 22.735(3)
_cell_measurement_reflns_used 600
_cell_measurement_temperature 296(2)
_cell_measurement_theta_max 25.50
_cell_measurement_theta_min 1.68
_cell_volume 2108.9(5)
_computing_cell_refinement SMART
_computing_data_collection 'SMART (Bruker, 1998)'
_computing_data_reduction 'SAINT (Bruker, 1998)'
_computing_molecular_graphics 'Ortep-3 for Windows (Farrugia, 1997) and CAMERON (Watkin et al., 1993)'
_computing_publication_material 'PLATON (Spek, 2003)'
_computing_structure_refinement 'SHELXL-97 (Sheldrick, 1997)'
_computing_structure_solution 'SIR92 (Altomare et al., 1993)'
_diffrn_ambient_temperature 296(2)
_diffrn_measured_fraction_theta_full 1.000
_diffrn_measured_fraction_theta_max 0.999
_diffrn_measurement_device_type 'Bruker SMART CCD area detector'
_diffrn_measurement_method '\f and \w scans'
_diffrn_radiation_monochromator graphite
_diffrn_radiation_probe x-ray
_diffrn_radiation_source 'fine-focus sealed tube'
_diffrn_radiation_type MoK\a
_diffrn_radiation_wavelength 0.71073
_diffrn_reflns_av_R_equivalents 0.0364
_diffrn_reflns_av_sigmaI/netI 0.0361
_diffrn_reflns_limit_h_max 7
_diffrn_reflns_limit_h_min -7
_diffrn_reflns_limit_k_max 17
_diffrn_reflns_limit_k_min -15
_diffrn_reflns_limit_l_max 27
_diffrn_reflns_limit_l_min -27
_diffrn_reflns_number 15775
_diffrn_reflns_reduction_process
;
 ?
;
_diffrn_reflns_theta_full 25.00
_diffrn_reflns_theta_max 25.50
_diffrn_reflns_theta_min 1.68
_exptl_absorpt_coefficient_mu 0.478
_exptl_absorpt_correction_T_max 0.9628
_exptl_absorpt_correction_T_min 0.8940
_exptl_absorpt_correction_type multi-scan
_exptl_absorpt_process_details '(SADABS; Sheldrick, 1997)'
_exptl_crystal_colour colorless
_exptl_crystal_density_diffrn 1.444
_exptl_crystal_density_method 'Not Measured'
_exptl_crystal_description block
_exptl_crystal_F_000 960
_exptl_crystal_size_max 0.23
_exptl_crystal_size_mid 0.18
_exptl_crystal_size_min 0.08
_refine_diff_density_max 0.460
_refine_diff_density_min -0.298
_refine_diff_density_rms 0.075
_refine_ls_abs_structure_details 'Flack H D (1983), Acta Cryst. A39, 876-881'
_refine_ls_abs_structure_Flack 0.05(13)
_refine_ls_extinction_method none
_refine_ls_goodness_of_fit_ref 1.254
_refine_ls_hydrogen_treatment constr
_refine_ls_matrix_type full
_refine_ls_number_parameters 255
_refine_ls_number_reflns 3913
_refine_ls_number_restraints 0
_refine_ls_restrained_S_all 1.254
_refine_ls_R_factor_all 0.0680
_refine_ls_R_factor_gt 0.0633
_refine_ls_shift/su_max 0.001
_refine_ls_shift/su_mean 0.000
_refine_ls_structure_factor_coef Fsqd
_refine_ls_weighting_details 'calc w=1/[\s^2^(Fo^2^)+(0.0571P)^2^+1.3600P] where P=(Fo^2^+2Fc^2^)/3'
_refine_ls_weighting_scheme calc
_refine_ls_wR_factor_gt 0.1333
_refine_ls_wR_factor_ref 0.1354
_reflns_number_gt 3684
_reflns_number_total 3913
_reflns_threshold_expression I>2sigma(I)
_cod_data_source_file ja052969zsi20050506_083554_12.cif
_cod_data_source_block compound25
_cod_original_cell_volume 2109.0(5)
_cod_database_code 4111933

loop_
_symmetry_equiv_pos_site_id
_symmetry_equiv_pos_as_xyz
1 x,y,z
2 1/2-x,-y,1/2+z
3 1/2+x,1/2-y,-z
4 -x,1/2+y,1/2-z

loop_
_atom_site_label
_atom_site_type_symbol
_atom_site_fract_x
_atom_site_fract_y
_atom_site_fract_z
_atom_site_U_iso_or_equiv
_atom_site_adp_type
_atom_site_occupancy
_atom_site_symmetry_multiplicity
_atom_site_calc_flag
_atom_site_refinement_flags
S4 S 0.2252(2) 0.68434(8) 0.05845(5) 0.0401(3) Uani 1 1 d .
S3 S 0.41824(18) 0.33287(8) 0.05124(5) 0.0360(3) Uani 1 1 d .
S1 S -0.06030(19) 0.53389(9) -0.10842(5) 0.0440(3) Uani 1 1 d .
S2 S 0.1865(2) 0.45172(10) -0.12982(5) 0.0446(3) Uani 1 1 d .
C5 C 0.2625(7) 0.3473(3) 0.11448(19) 0.0364(10) Uani 1 1 d .
O4 O 0.2316(7) 0.7795(2) 0.04087(16) 0.0608(11) Uani 1 1 d .
O1 O 0.4264(6) 0.2357(2) 0.03822(15) 0.0534(10) Uani 1 1 d .
C4 C -0.0871(7) 0.5020(3) -0.03172(18) 0.0297(9) Uani 1 1 d .
H4A H -0.2082 0.5328 -0.0156 0.036 Uiso 1 1 calc R
H4B H -0.1096 0.4355 -0.0290 0.036 Uiso 1 1 calc R
N1 N 0.2991(6) 0.3799(2) -0.00327(15) 0.0342(9) Uani 1 1 d .
H1 H 0.2300 0.3451 -0.0270 0.041 Uiso 1 1 calc R
C2 C 0.3048(7) 0.4800(3) -0.01364(17) 0.0284(9) Uani 1 1 d .
H2 H 0.4149 0.5054 0.0113 0.034 Uiso 1 1 calc R
N2 N 0.1267(6) 0.6297(2) 0.00288(14) 0.0300(8) Uani 1 1 d .
H2A H 0.0891 0.6601 -0.0279 0.036 Uiso 1 1 calc R
O2 O 0.6065(5) 0.3825(3) 0.06079(14) 0.0496(9) Uani 1 1 d .
O3 O 0.4121(6) 0.6374(3) 0.07398(16) 0.0601(10) Uani 1 1 d .
C3 C 0.1013(6) 0.5278(3) 0.00482(17) 0.0250(9) Uani 1 1 d .
H3 H 0.0726 0.5103 0.0457 0.030 Uiso 1 1 calc R
C12 C 0.0516(8) 0.6751(3) 0.11837(18) 0.0364(11) Uani 1 1 d .
C10 C 0.0669(8) 0.3084(4) 0.1159(2) 0.0529(14) Uani 1 1 d .
H10 H 0.0169 0.2757 0.0836 0.064 Uiso 1 1 calc R
C6 C 0.3378(9) 0.3931(4) 0.1630(2) 0.0479(13) Uani 1 1 d .
H6 H 0.4696 0.4193 0.1621 0.057 Uiso 1 1 calc R
C8 C 0.0181(9) 0.3643(4) 0.2147(2) 0.0498(14) Uani 1 1 d .
C15 C -0.2121(10) 0.6641(4) 0.2138(2) 0.0525(14) Uani 1 1 d .
C1 C 0.3685(7) 0.4982(3) -0.07781(19) 0.0359(11) Uani 1 1 d .
H1A H 0.5035 0.4706 -0.0848 0.043 Uiso 1 1 calc R
H1B H 0.3809 0.5647 -0.0840 0.043 Uiso 1 1 calc R
C7 C 0.2185(10) 0.4000(4) 0.2128(2) 0.0535(14) Uani 1 1 d .
H7 H 0.2728 0.4292 0.2459 0.064 Uiso 1 1 calc R
C9 C -0.0532(9) 0.3184(4) 0.1652(2) 0.0576(15) Uani 1 1 d .
H9 H -0.1864 0.2936 0.1654 0.069 Uiso 1 1 calc R
C17 C -0.1397(8) 0.7181(4) 0.1164(2) 0.0475(13) Uani 1 1 d .
H17 H -0.1803 0.7511 0.0831 0.057 Uiso 1 1 calc R
C16 C -0.2676(9) 0.7116(4) 0.1636(2) 0.0581(15) Uani 1 1 d .
H16 H -0.3968 0.7402 0.1621 0.070 Uiso 1 1 calc R
C11 C -0.1181(11) 0.3745(4) 0.2685(2) 0.0691(19) Uani 1 1 d .
H11A H -0.0484 0.4121 0.2973 0.083 Uiso 1 1 calc R
H11B H -0.1459 0.3142 0.2848 0.083 Uiso 1 1 calc R
H11C H -0.2463 0.4037 0.2576 0.083 Uiso 1 1 calc R
C13 C 0.1136(11) 0.6279(4) 0.1673(2) 0.0570(15) Uani 1 1 d .
H13 H 0.2428 0.5992 0.1687 0.068 Uiso 1 1 calc R
C14 C -0.0179(13) 0.6236(4) 0.2145(2) 0.071(2) Uani 1 1 d .
H14 H 0.0250 0.5924 0.2481 0.085 Uiso 1 1 calc R
C18 C -0.3558(11) 0.6552(5) 0.2655(3) 0.078(2) Uani 1 1 d .
H18A H -0.4379 0.5999 0.2613 0.094 Uiso 1 1 calc R
H18B H -0.4454 0.7084 0.2671 0.094 Uiso 1 1 calc R
H18C H -0.2761 0.6515 0.3011 0.094 Uiso 1 1 calc R

loop_
_atom_site_aniso_label
_atom_site_aniso_U_11
_atom_site_aniso_U_22
_atom_site_aniso_U_33
_atom_site_aniso_U_23
_atom_site_aniso_U_13
_atom_site_aniso_U_12
S4 0.0454(7) 0.0381(7) 0.0368(6) -0.0100(5) 0.0006(5) -0.0179(5)
S3 0.0350(6) 0.0418(7) 0.0312(6) 0.0036(5) -0.0019(5) 0.0161(5)
S1 0.0408(7) 0.0547(8) 0.0366(6) 0.0015(6) -0.0143(5) 0.0013(6)
S2 0.0488(7) 0.0586(8) 0.0263(6) -0.0059(5) -0.0002(5) 0.0014(6)
C5 0.041(3) 0.038(2) 0.030(2) 0.0035(19) -0.0047(19) 0.014(2)
O4 0.088(3) 0.038(2) 0.057(2) -0.0101(16) 0.019(2) -0.032(2)
O1 0.069(2) 0.040(2) 0.051(2) 0.0031(16) 0.006(2) 0.026(2)
C4 0.027(2) 0.029(2) 0.033(2) 0.0005(17) 0.0029(19) -0.0031(19)
N1 0.042(2) 0.0270(19) 0.0334(19) -0.0020(15) -0.0096(17) 0.0004(17)
C2 0.029(2) 0.036(2) 0.0207(19) 0.0025(17) -0.0070(17) -0.005(2)
N2 0.040(2) 0.0275(19) 0.0223(17) 0.0015(15) -0.0047(15) -0.0025(16)
O2 0.0298(17) 0.078(3) 0.0411(19) 0.0070(18) -0.0077(15) 0.0101(17)
O3 0.039(2) 0.081(3) 0.060(2) -0.025(2) -0.0127(19) -0.009(2)
C3 0.026(2) 0.028(2) 0.0204(18) 0.0025(16) 0.0004(16) -0.0033(18)
C12 0.048(3) 0.035(2) 0.027(2) -0.0080(19) -0.004(2) -0.008(2)
C10 0.047(3) 0.082(4) 0.030(2) -0.005(2) -0.008(2) 0.001(3)
C6 0.052(3) 0.044(3) 0.048(3) 0.001(2) 0.002(3) 0.004(3)
C8 0.067(4) 0.051(3) 0.031(3) 0.007(2) 0.008(2) 0.021(3)
C15 0.072(4) 0.049(3) 0.037(3) -0.009(2) 0.013(3) -0.025(3)
C1 0.022(2) 0.045(3) 0.040(3) 0.001(2) 0.0018(19) -0.0037(19)
C7 0.068(4) 0.051(3) 0.041(3) -0.003(2) -0.008(3) 0.008(3)
C9 0.040(3) 0.078(4) 0.055(3) 0.012(3) 0.008(3) 0.009(3)
C17 0.046(3) 0.068(4) 0.028(2) 0.001(2) -0.007(2) -0.003(3)
C16 0.049(3) 0.086(4) 0.039(3) -0.012(3) -0.006(3) -0.013(3)
C11 0.086(5) 0.069(4) 0.052(3) 0.010(3) 0.021(3) 0.022(4)
C13 0.081(4) 0.042(3) 0.048(3) 0.009(2) 0.007(3) 0.013(3)
C14 0.120(6) 0.051(4) 0.042(3) 0.020(3) 0.002(4) 0.007(4)
C18 0.103(6) 0.079(5) 0.053(4) -0.001(3) 0.028(4) -0.028(4)

loop_
_atom_type_symbol
_atom_type_description
_atom_type_scat_dispersion_real
_atom_type_scat_dispersion_imag
_atom_type_scat_source
S S 0.1246 0.1234 'International Tables Vol C Tables 4.2.6.8 and 6.1.1.4'
O O 0.0106 0.0060 'International Tables Vol C Tables 4.2.6.8 and 6.1.1.4'
N N 0.0061 0.0033 'International Tables Vol C Tables 4.2.6.8 and 6.1.1.4'
H H 0.0000 0.0000 'International Tables Vol C Tables 4.2.6.8 and 6.1.1.4'
C C 0.0033 0.0016 'International Tables Vol C Tables 4.2.6.8 and 6.1.1.4'

loop_
_geom_angle_atom_site_label_1
_geom_angle_atom_site_label_2
_geom_angle_atom_site_label_3
_geom_angle
O3 S4 O4 119.9(3)
O3 S4 N2 107.1(2)
O4 S4 N2 105.0(2)
O3 S4 C12 108.0(2)
O4 S4 C12 107.9(2)
N2 S4 C12 108.5(2)
O2 S3 O1 119.4(2)
O2 S3 N1 108.3(2)
O1 S3 N1 105.6(2)
O2 S3 C5 107.5(2)
O1 S3 C5 107.7(2)
N1 S3 C5 107.8(2)
C4 S1 S2 99.04(16)
C1 S2 S1 97.87(16)
C6 C5 C10 119.9(5)
C6 C5 S3 120.6(4)
C10 C5 S3 119.4(4)
C3 C4 S1 112.9(3)
C3 C4 H4A 109.0
S1 C4 H4A 109.0
C3 C4 H4B 109.0
S1 C4 H4B 109.0
H4A C4 H4B 107.8
C2 N1 S3 121.8(3)
C2 N1 H1 119.1
S3 N1 H1 119.1
N1 C2 C1 109.1(3)
N1 C2 C3 112.0(4)
C1 C2 C3 114.2(3)
N1 C2 H2 107.0
C1 C2 H2 107.0
C3 C2 H2 107.0
C3 N2 S4 120.2(3)
C3 N2 H2A 119.9
S4 N2 H2A 119.9
N2 C3 C4 108.4(3)
N2 C3 C2 109.9(3)
C4 C3 C2 115.1(3)
N2 C3 H3 107.7
C4 C3 H3 107.7
C2 C3 H3 107.7
C13 C12 C17 120.8(5)
C13 C12 S4 118.7(4)
C17 C12 S4 120.4(4)
C9 C10 C5 119.6(5)
C9 C10 H10 120.2
C5 C10 H10 120.2
C5 C6 C7 120.0(5)
C5 C6 H6 120.0
C7 C6 H6 120.0
C9 C8 C7 117.3(5)
C9 C8 C11 120.7(6)
C7 C8 C11 122.0(5)
C16 C15 C14 117.0(5)
C16 C15 C18 122.0(6)
C14 C15 C18 121.0(6)
C2 C1 S2 112.8(3)
C2 C1 H1A 109.0
S2 C1 H1A 109.0
C2 C1 H1B 109.0
S2 C1 H1B 109.0
H1A C1 H1B 107.8
C6 C7 C8 121.3(5)
C6 C7 H7 119.3
C8 C7 H7 119.3
C10 C9 C8 121.8(5)
C10 C9 H9 119.1
C8 C9 H9 119.1
C16 C17 C12 119.0(5)
C16 C17 H17 120.5
C12 C17 H17 120.5
C17 C16 C15 122.1(6)
C17 C16 H16 118.9
C15 C16 H16 118.9
C8 C11 H11A 109.5
C8 C11 H11B 109.5
H11A C11 H11B 109.5
C8 C11 H11C 109.5
H11A C11 H11C 109.5
H11B C11 H11C 109.5
C12 C13 C14 118.7(6)
C12 C13 H13 120.6
C14 C13 H13 120.6
C13 C14 C15 122.3(5)
C13 C14 H14 118.8
C15 C14 H14 118.8
C15 C18 H18A 109.5
C15 C18 H18B 109.5
H18A C18 H18B 109.5
C15 C18 H18C 109.5
H18A C18 H18C 109.5
H18B C18 H18C 109.5

loop_
_geom_bond_atom_site_label_1
_geom_bond_atom_site_label_2
_geom_bond_distance
S4 O3 1.426(4)
S4 O4 1.427(4)
S4 N2 1.618(3)
S4 C12 1.768(5)
S3 O2 1.425(4)
S3 O1 1.429(4)
S3 N1 1.608(4)
S3 C5 1.766(5)
S1 C4 1.811(4)
S1 S2 2.0412(19)
S2 C1 1.795(4)
C5 C6 1.372(7)
C5 C10 1.380(7)
C4 C3 1.517(6)
C4 H4A 0.9700
C4 H4B 0.9700
N1 C2 1.460(5)
N1 H1 0.8600
C2 C1 1.538(6)
C2 C3 1.539(6)
C2 H2 0.9800
N2 C3 1.476(5)
N2 H2A 0.8600
C3 H3 0.9800
C12 C13 1.363(7)
C12 C17 1.381(7)
C10 C9 1.369(7)
C10 H10 0.9300
C6 C7 1.373(7)
C6 H6 0.9300
C8 C9 1.385(8)
C8 C7 1.391(8)
C8 C11 1.513(7)
C15 C16 1.378(8)
C15 C14 1.381(9)
C15 C18 1.501(7)
C1 H1A 0.9700
C1 H1B 0.9700
C7 H7 0.9300
C9 H9 0.9300
C17 C16 1.358(7)
C17 H17 0.9300
C16 H16 0.9300
C11 H11A 0.9600
C11 H11B 0.9600
C11 H11C 0.9600
C13 C14 1.368(8)
C13 H13 0.9300
C14 H14 0.9300
C18 H18A 0.9600
C18 H18B 0.9600
C18 H18C 0.9600
